data_7205633
loop_
_publ_author_name
'Wheeler, Kraig A.'
'Wiseman, Joshua D.'
'Grove, Rebecca C.'

_publ_section_title
;
 Enantiocontrolled solid-state photodimerizations via a chiral
 sulfonamidecinnamic acid
;
_journal_issue 9
_journal_name_full CrystEngComm
_journal_page_first 3134
_journal_paper_doi 10.1039/c0ce00516a
_journal_volume 13
_journal_year 2011
_chemical_absolute_configuration rm
_chemical_formula_moiety 'C24 H26 N2 O12 S2'
_chemical_formula_sum 'C24 H26 N2 O12 S2'
_chemical_formula_weight 598.59
_chemical_name_systematic
;
?
;
_space_group_IT_number 1
_symmetry_cell_setting triclinic
_symmetry_space_group_name_Hall 'P 1'
_symmetry_space_group_name_H-M 'P 1'
_atom_sites_solution_hydrogens geom
_atom_sites_solution_primary direct
_atom_sites_solution_secondary difmap
_audit_creation_method SHELXL-97
_cell_angle_alpha 94.937(3)
_cell_angle_beta 102.315(3)
_cell_angle_gamma 102.312(3)
_cell_formula_units_Z 1
_cell_length_a 7.0750(3)
_cell_length_b 8.3144(4)
_cell_length_c 11.1366(5)
_cell_measurement_reflns_used 3219
_cell_measurement_temperature 296(2)
_cell_measurement_theta_max 71.944
_cell_measurement_theta_min 4.100
_cell_volume 619.34(5)
_computing_cell_refinement APEX2
_computing_data_collection 'APEX2 (Bruker, 2010)'
_computing_data_reduction
;
SAINT (Bruker, 2008) and XPREP (Bruker, 2008)
;
_computing_molecular_graphics 'XSEED (Barbour, 2001)'
_computing_publication_material 'XSEED (Barbour, 2001)'
_computing_structure_refinement 'SHELXL-97 (Sheldrick, 2008)'
_computing_structure_solution 'SHELXS-97 (Sheldrick, 2008)'
_diffrn_ambient_temperature 296(2)
_diffrn_measured_fraction_theta_full 0.974
_diffrn_measured_fraction_theta_max 0.974
_diffrn_measurement_device_type 'Bruker APEXII CCD'
_diffrn_measurement_method 'phi and omega scans'
_diffrn_radiation_monochromator graphite
_diffrn_radiation_source 'fine-focus sealed tube'
_diffrn_radiation_type CuK\a
_diffrn_radiation_wavelength 1.54178
_diffrn_reflns_av_R_equivalents 0.0719
_diffrn_reflns_av_sigmaI/netI 0.0778
_diffrn_reflns_limit_h_max 8
_diffrn_reflns_limit_h_min -8
_diffrn_reflns_limit_k_max 9
_diffrn_reflns_limit_k_min -10
_diffrn_reflns_limit_l_max 13
_diffrn_reflns_limit_l_min -13
_diffrn_reflns_number 12839
_diffrn_reflns_theta_full 68.23
_diffrn_reflns_theta_max 68.23
_diffrn_reflns_theta_min 4.10
_exptl_absorpt_coefficient_mu 2.601
_exptl_absorpt_correction_T_max 0.901
_exptl_absorpt_correction_T_min 0.678
_exptl_absorpt_correction_type multi-scan
_exptl_absorpt_process_details 'SADABS (Bruker, 2010)'
_exptl_crystal_colour colorless
_exptl_crystal_density_diffrn 1.605
_exptl_crystal_density_method 'not measured'
_exptl_crystal_description 'transparent needle'
_exptl_crystal_F_000 312
_exptl_crystal_size_max 0.30
_exptl_crystal_size_mid 0.14
_exptl_crystal_size_min 0.04
_refine_diff_density_max 0.350
_refine_diff_density_min -0.248
_refine_diff_density_rms 0.063
_refine_ls_abs_structure_details 'Flack H D (1983), Acta Cryst. A39, 876-881'
_refine_ls_abs_structure_Flack 0.05(3)
_refine_ls_extinction_method none
_refine_ls_goodness_of_fit_ref 1.028
_refine_ls_hydrogen_treatment mixed
_refine_ls_matrix_type full
_refine_ls_number_parameters 388
_refine_ls_number_reflns 3874
_refine_ls_number_restraints 9
_refine_ls_restrained_S_all 1.027
_refine_ls_R_factor_all 0.0871
_refine_ls_R_factor_gt 0.0543
_refine_ls_shift/su_max 0.000
_refine_ls_shift/su_mean 0.000
_refine_ls_structure_factor_coef Fsqd
_refine_ls_weighting_details 'calc w=1/[\s^2^(Fo^2^)+(0.0721P)^2^+0.0000P] where P=(Fo^2^+2Fc^2^)/3'
_refine_ls_weighting_scheme calc
_refine_ls_wR_factor_gt 0.1215
_refine_ls_wR_factor_ref 0.1391
_reflns_number_gt 2815
_reflns_number_total 3874
_reflns_threshold_expression >2sigma(I)
_cod_data_source_file c0ce00516a.txt
_cod_data_source_block kaw101c
_cod_database_code 7205633

loop_
_symmetry_equiv_pos_as_xyz
'x, y, z'

loop_
_atom_site_label
_atom_site_type_symbol
_atom_site_fract_x
_atom_site_fract_y
_atom_site_fract_z
_atom_site_U_iso_or_equiv
_atom_site_adp_type
_atom_site_occupancy
_atom_site_symmetry_multiplicity
_atom_site_calc_flag
_atom_site_refinement_flags
_atom_site_disorder_assembly
_atom_site_disorder_group
S1A S 0.5415(2) 0.00739(17) 0.92488(14) 0.0433(4) Uani 1 1 d . . .
O1A O 1.2254(8) 0.8604(7) 1.4884(5) 0.0579(13) Uani 1 1 d D . .
O2A O 1.0105(6) 0.9774(6) 1.3681(4) 0.0524(12) Uani 1 1 d . . .
O3A O 1.0882(7) 0.2552(7) 0.9152(5) 0.0586(13) Uani 1 1 d D . .
O4A O 0.8660(8) 0.3236(6) 0.7657(5) 0.0608(13) Uani 1 1 d . . .
O5A O 0.6355(7) -0.1059(5) 0.9933(4) 0.0565(12) Uani 1 1 d . . .
O6A O 0.3318(6) -0.0218(5) 0.8913(5) 0.0614(13) Uani 1 1 d . . .
N1A N 0.6118(7) 0.0108(6) 0.7957(5) 0.0471(12) Uani 1 1 d D . .
H3 H 0.574(6) 0.074(5) 0.749(4) 0.044(11) Uiso 1 1 d D . .
H7 H 1.104(8) 1.194(4) 1.439(5) 0.049(17) Uiso 1 1 d D . .
H9 H 1.387(6) 1.608(8) 1.491(6) 0.05(2) Uiso 1 1 d D . .
H15 H 1.119(17) 0.361(3) 0.919(11) 0.14(5) Uiso 1 1 d D . .
H18 H 1.212(18) 0.947(9) 1.530(10) 0.16(6) Uiso 1 1 d D . .
H10 H 0.953(12) 0.569(6) 0.824(6) 0.08(3) Uiso 1 1 d D . .
C1A C 1.1049(10) 0.8733(8) 1.3827(6) 0.0417(16) Uani 1 1 d . . .
C2A C 1.1201(9) 0.7512(8) 1.2765(6) 0.0399(15) Uani 1 1 d . . .
H2A H 1.1561 0.6510 1.3049 0.048 Uiso 1 1 calc R . .
C3A C 0.9417(9) 0.7112(8) 1.1639(6) 0.0410(16) Uani 1 1 d . . .
H3A H 0.8484 0.7801 1.1746 0.049 Uiso 1 1 calc R . .
C4A C 0.8290(9) 0.5291(8) 1.1211(6) 0.0393(15) Uani 1 1 d . . .
C5A C 0.8888(9) 0.3954(8) 1.1692(7) 0.0417(15) Uani 1 1 d . . .
H5A H 0.9934 0.4145 1.2393 0.050 Uiso 1 1 calc R . .
C6A C 0.7966(9) 0.2343(8) 1.1155(6) 0.0422(16) Uani 1 1 d . . .
H6A H 0.8361 0.1448 1.1492 0.051 Uiso 1 1 calc R . .
C7A C 0.6445(9) 0.2096(8) 1.0107(6) 0.0370(14) Uani 1 1 d . . .
C8A C 0.5740(9) 0.3400(8) 0.9636(6) 0.0392(15) Uani 1 1 d . . .
H8A H 0.4666 0.3201 0.8950 0.047 Uiso 1 1 calc R . .
C9A C 0.6661(8) 0.5001(8) 1.0205(6) 0.0404(15) Uani 1 1 d . . .
H9A H 0.6188 0.5890 0.9912 0.048 Uiso 1 1 calc R . .
C10A C 0.9286(9) 0.2229(8) 0.8246(6) 0.0444(15) Uani 1 1 d . . .
C11A C 0.8249(9) 0.0381(7) 0.7968(6) 0.0442(14) Uani 1 1 d . . .
H11A H 0.8876 -0.0183 0.8624 0.053 Uiso 1 1 calc R . .
C12A C 0.8543(12) -0.0346(10) 0.6740(8) 0.066(2) Uani 1 1 d . . .
H12A H 0.7818 -0.1488 0.6539 0.099 Uiso 1 1 calc R . .
H12B H 0.9934 -0.0279 0.6808 0.099 Uiso 1 1 calc R . .
H12C H 0.8064 0.0269 0.6098 0.099 Uiso 1 1 calc R . .
S1B S 1.6391(2) 1.54416(18) 1.43627(15) 0.0471(4) Uani 1 1 d . . .
O1B O 0.9693(7) 0.6579(6) 0.8745(5) 0.0523(12) Uani 1 1 d D . .
O2B O 1.2098(7) 0.5735(6) 0.9998(5) 0.0535(12) Uani 1 1 d . . .
O3B O 1.1659(7) 1.2918(6) 1.4720(5) 0.0500(11) Uani 1 1 d D . .
O4B O 1.3349(7) 1.1779(5) 1.6204(4) 0.0534(12) Uani 1 1 d . . .
O5B O 1.6284(7) 1.6620(5) 1.3516(5) 0.0641(14) Uani 1 1 d . . .
O6B O 1.8238(7) 1.5472(6) 1.5203(5) 0.0656(14) Uani 1 1 d . . .
N1B N 1.4819(8) 1.5685(6) 1.5182(5) 0.0489(12) Uani 1 1 d D . .
C1B C 1.1005(10) 0.6690(9) 0.9812(6) 0.0449(17) Uani 1 1 d . . .
C2B C 1.0830(9) 0.7906(8) 1.0793(6) 0.0406(15) Uani 1 1 d . . .
H2B H 1.0461 0.8883 1.0469 0.049 Uiso 1 1 calc R . .
C3B C 1.2628(9) 0.8388(8) 1.1942(6) 0.0375(15) Uani 1 1 d . . .
H3B H 1.3602 0.7737 1.1846 0.045 Uiso 1 1 calc R . .
C4B C 1.3684(9) 1.0174(8) 1.2410(6) 0.0381(15) Uani 1 1 d . . .
C5B C 1.3066(9) 1.1493(8) 1.1907(6) 0.0411(16) Uani 1 1 d . . .
H5B H 1.2058 1.1295 1.1185 0.049 Uiso 1 1 calc R . .
C6B C 1.3951(9) 1.3124(8) 1.2481(6) 0.0420(16) Uani 1 1 d . . .
H6B H 1.3508 1.4005 1.2151 0.050 Uiso 1 1 calc R . .
C7B C 1.5483(9) 1.3426(8) 1.3537(6) 0.0386(15) Uani 1 1 d . . .
C8B C 1.6191(9) 1.2117(8) 1.3994(7) 0.0456(17) Uani 1 1 d . . .
H8B H 1.7264 1.2320 1.4681 0.055 Uiso 1 1 calc R . .
C9B C 1.5302(9) 1.0506(9) 1.3430(7) 0.0435(16) Uani 1 1 d . . .
H9B H 1.5793 0.9632 1.3737 0.052 Uiso 1 1 calc R . .
C10B C 1.3091(9) 1.2984(8) 1.5700(6) 0.0420(14) Uani 1 1 d . . .
C11B C 1.4405(9) 1.4721(7) 1.6155(5) 0.0450(14) Uani 1 1 d . . .
H11B H 1.5679 1.4612 1.6655 0.054 Uiso 1 1 calc R . .
C12B C 1.3435(13) 1.5642(10) 1.6994(7) 0.066(2) Uani 1 1 d . . .
H12D H 1.4289 1.6720 1.7325 0.100 Uiso 1 1 calc R . .
H12E H 1.3223 1.5024 1.7663 0.100 Uiso 1 1 calc R . .
H12F H 1.2180 1.5764 1.6525 0.100 Uiso 1 1 calc R . .

loop_
_atom_site_aniso_label
_atom_site_aniso_U_11
_atom_site_aniso_U_22
_atom_site_aniso_U_33
_atom_site_aniso_U_23
_atom_site_aniso_U_13
_atom_site_aniso_U_12
S1A 0.0460(9) 0.0261(8) 0.0553(10) 0.0018(7) 0.0109(8) 0.0056(7)
O1A 0.077(3) 0.047(3) 0.037(3) -0.002(2) -0.004(2) 0.009(3)
O2A 0.043(3) 0.047(3) 0.059(3) -0.012(2) 0.002(2) 0.009(2)
O3A 0.049(3) 0.045(3) 0.069(3) -0.009(2) -0.010(2) 0.013(2)
O4A 0.068(3) 0.036(3) 0.066(3) 0.013(2) -0.007(2) 0.007(2)
O5A 0.075(3) 0.030(2) 0.066(3) 0.011(2) 0.015(3) 0.018(2)
O6A 0.047(3) 0.037(2) 0.091(4) -0.004(2) 0.013(2) 0.000(2)
N1A 0.048(3) 0.027(3) 0.058(3) 0.004(2) -0.005(3) 0.009(2)
C1A 0.042(3) 0.030(4) 0.044(4) -0.003(3) 0.006(3) -0.003(3)
C2A 0.045(3) 0.026(3) 0.043(4) -0.002(3) 0.002(3) 0.008(3)
C3A 0.036(3) 0.031(4) 0.054(4) 0.004(3) 0.009(3) 0.007(3)
C4A 0.040(3) 0.033(4) 0.043(4) 0.000(3) 0.006(3) 0.011(3)
C5A 0.042(3) 0.033(4) 0.046(4) -0.002(3) 0.003(3) 0.012(3)
C6A 0.048(4) 0.035(4) 0.044(4) 0.010(3) 0.008(3) 0.010(3)
C7A 0.037(3) 0.026(3) 0.046(4) -0.004(3) 0.014(3) 0.003(3)
C8A 0.036(3) 0.035(4) 0.042(4) 0.004(3) 0.000(3) 0.008(3)
C9A 0.031(3) 0.028(3) 0.056(4) 0.000(3) -0.001(3) 0.007(3)
C10A 0.038(3) 0.043(4) 0.046(4) -0.004(3) 0.007(3) 0.004(3)
C11A 0.049(3) 0.028(3) 0.051(4) 0.007(2) 0.003(3) 0.008(3)
C12A 0.077(6) 0.051(5) 0.066(5) -0.005(4) 0.024(4) 0.007(4)
S1B 0.0489(9) 0.0270(8) 0.0596(11) 0.0000(7) 0.0112(8) 0.0005(7)
O1B 0.054(3) 0.051(3) 0.043(3) 0.003(2) 0.004(2) 0.002(2)
O2B 0.043(2) 0.044(3) 0.067(3) -0.011(2) 0.010(2) 0.007(2)
O3B 0.047(3) 0.037(3) 0.056(3) -0.003(2) -0.004(2) 0.007(2)
O4B 0.068(3) 0.036(2) 0.049(3) 0.008(2) 0.004(2) 0.007(2)
O5B 0.084(4) 0.030(2) 0.078(3) 0.007(2) 0.028(3) 0.003(2)
O6B 0.046(2) 0.045(3) 0.088(4) -0.012(2) -0.004(2) 0.000(2)
N1B 0.057(3) 0.031(3) 0.055(3) 0.006(2) 0.002(3) 0.012(3)
C1B 0.041(4) 0.042(4) 0.047(4) 0.005(3) 0.013(3) -0.004(3)
C2B 0.045(3) 0.030(3) 0.041(4) 0.004(3) 0.000(3) 0.008(3)
C3B 0.036(3) 0.034(4) 0.035(3) -0.008(3) -0.003(3) 0.008(3)
C4B 0.041(3) 0.028(4) 0.046(4) 0.003(3) 0.014(3) 0.006(3)
C5B 0.041(4) 0.039(4) 0.038(4) 0.006(3) -0.001(3) 0.007(3)
C6B 0.043(3) 0.032(4) 0.051(4) 0.004(3) 0.009(3) 0.011(3)
C7B 0.040(3) 0.026(3) 0.049(4) 0.008(3) 0.010(3) 0.006(3)
C8B 0.036(3) 0.031(4) 0.061(5) 0.002(3) -0.001(3) 0.003(3)
C9B 0.045(4) 0.031(4) 0.054(4) 0.006(3) 0.007(3) 0.010(3)
C10B 0.045(3) 0.042(4) 0.037(3) -0.004(3) 0.006(3) 0.015(3)
C11B 0.047(3) 0.042(3) 0.041(3) 0.004(3) 0.004(3) 0.007(3)
C12B 0.097(6) 0.047(5) 0.053(4) -0.004(4) 0.019(4) 0.013(4)

loop_
_atom_type_symbol
_atom_type_description
_atom_type_scat_dispersion_real
_atom_type_scat_dispersion_imag
_atom_type_scat_source
C C 0.0181 0.0091 'International Tables Vol C Tables 4.2.6.8 and 6.1.1.4'
H H 0.0000 0.0000 'International Tables Vol C Tables 4.2.6.8 and 6.1.1.4'
N N 0.0311 0.0180 'International Tables Vol C Tables 4.2.6.8 and 6.1.1.4'
O O 0.0492 0.0322 'International Tables Vol C Tables 4.2.6.8 and 6.1.1.4'
S S 0.3331 0.5567 'International Tables Vol C Tables 4.2.6.8 and 6.1.1.4'

loop_
_geom_angle_atom_site_label_1
_geom_angle_atom_site_label_2
_geom_angle_atom_site_label_3
_geom_angle
_geom_angle_site_symmetry_1
_geom_angle_site_symmetry_3
_geom_angle_publ_flag
O6A S1A O5A 120.2(3) . . ?
O6A S1A N1A 105.6(3) . . ?
O5A S1A N1A 107.2(3) . . ?
O6A S1A C7A 109.6(3) . . ?
O5A S1A C7A 106.9(3) . . ?
N1A S1A C7A 106.5(3) . . ?
C1A O1A H18 96(9) . . ?
C10A O3A H15 99(8) . . ?
C11A N1A S1A 120.1(4) . . ?
C11A N1A H3 103(3) . . ?
S1A N1A H3 118(3) . . ?
O2A C1A O1A 125.2(7) . . ?
O2A C1A C2A 123.5(6) . . ?
O1A C1A C2A 111.0(6) . . ?
C1A C2A C3A 114.9(5) . . ?
C1A C2A C3B 112.1(5) . . ?
C3A C2A C3B 90.6(5) . . ?
C1A C2A H2A 112.5 . . ?
C3A C2A H2A 112.5 . . ?
C3B C2A H2A 112.5 . . ?
C2A C3A C4A 118.5(5) . . ?
C2A C3A C2B 90.1(4) . . ?
C4A C3A C2B 115.8(5) . . ?
C2A C3A H3A 110.3 . . ?
C4A C3A H3A 110.3 . . ?
C2B C3A H3A 110.3 . . ?
C5A C4A C9A 119.2(7) . . ?
C5A C4A C3A 124.4(6) . . ?
C9A C4A C3A 116.2(5) . . ?
C6A C5A C4A 121.4(7) . . ?
C6A C5A H5A 119.3 . . ?
C4A C5A H5A 119.3 . . ?
C7A C6A C5A 118.2(6) . . ?
C7A C6A H6A 120.9 . . ?
C5A C6A H6A 120.9 . . ?
C6A C7A C8A 122.0(7) . . ?
C6A C7A S1A 120.4(5) . . ?
C8A C7A S1A 117.5(5) . . ?
C9A C8A C7A 118.7(6) . . ?
C9A C8A H8A 120.6 . . ?
C7A C8A H8A 120.6 . . ?
C8A C9A C4A 120.3(6) . . ?
C8A C9A H9A 119.8 . . ?
C4A C9A H9A 119.8 . . ?
O4A C10A O3A 125.6(7) . . ?
O4A C10A C11A 121.7(6) . . ?
O3A C10A C11A 112.7(6) . . ?
N1A C11A C12A 111.2(5) . . ?
N1A C11A C10A 111.4(5) . . ?
C12A C11A C10A 109.5(6) . . ?
N1A C11A H11A 108.2 . . ?
C12A C11A H11A 108.2 . . ?
C10A C11A H11A 108.2 . . ?
C11A C12A H12A 109.5 . . ?
C11A C12A H12B 109.5 . . ?
H12A C12A H12B 109.5 . . ?
C11A C12A H12C 109.5 . . ?
H12A C12A H12C 109.5 . . ?
H12B C12A H12C 109.5 . . ?
O5B S1B O6B 120.4(3) . . ?
O5B S1B N1B 105.5(3) . . ?
O6B S1B N1B 107.5(3) . . ?
O5B S1B C7B 109.2(3) . . ?
O6B S1B C7B 107.4(3) . . ?
N1B S1B C7B 105.9(3) . . ?
C1B O1B H10 115(6) . . ?
C10B O3B H7 114(4) . . ?
C11B N1B S1B 124.9(4) . . ?
C11B N1B H9 110(5) . . ?
S1B N1B H9 121(5) . . ?
O2B C1B O1B 122.7(7) . . ?
O2B C1B C2B 123.1(7) . . ?
O1B C1B C2B 113.7(6) . . ?
C1B C2B C3B 115.2(5) . . ?
C1B C2B C3A 113.2(5) . . ?
C3B C2B C3A 90.2(5) . . ?
C1B C2B H2B 112.2 . . ?
C3B C2B H2B 112.2 . . ?
C3A C2B H2B 112.2 . . ?
C4B C3B C2B 121.4(5) . . ?
C4B C3B C2A 115.5(5) . . ?
C2B C3B C2A 89.0(4) . . ?
C4B C3B H3B 109.7 . . ?
C2B C3B H3B 109.7 . . ?
C2A C3B H3B 109.7 . . ?
C5B C4B C9B 118.8(7) . . ?
C5B C4B C3B 123.0(6) . . ?
C9B C4B C3B 118.1(5) . . ?
C4B C5B C6B 120.3(6) . . ?
C4B C5B H5B 119.9 . . ?
C6B C5B H5B 119.9 . . ?
C7B C6B C5B 120.0(6) . . ?
C7B C6B H6B 120.0 . . ?
C5B C6B H6B 120.0 . . ?
C6B C7B C8B 119.8(7) . . ?
C6B C7B S1B 120.0(5) . . ?
C8B C7B S1B 120.1(5) . . ?
C9B C8B C7B 119.9(6) . . ?
C9B C8B H8B 120.0 . . ?
C7B C8B H8B 120.0 . . ?
C8B C9B C4B 120.9(6) . . ?
C8B C9B H9B 119.5 . . ?
C4B C9B H9B 119.5 . . ?
O4B C10B O3B 123.7(6) . . ?
O4B C10B C11B 123.0(6) . . ?
O3B C10B C11B 113.3(6) . . ?
N1B C11B C12B 109.7(6) . . ?
N1B C11B C10B 114.6(5) . . ?
C12B C11B C10B 108.7(5) . . ?
N1B C11B H11B 107.8 . . ?
C12B C11B H11B 107.8 . . ?
C10B C11B H11B 107.8 . . ?
C11B C12B H12D 109.5 . . ?
C11B C12B H12E 109.5 . . ?
H12D C12B H12E 109.5 . . ?
C11B C12B H12F 109.5 . . ?
H12D C12B H12F 109.5 . . ?
H12E C12B H12F 109.5 . . ?

loop_
_geom_bond_atom_site_label_1
_geom_bond_atom_site_label_2
_geom_bond_distance
_geom_bond_site_symmetry_2
_geom_bond_publ_flag
S1A O6A 1.412(4) . ?
S1A O5A 1.444(4) . ?
S1A N1A 1.620(6) . ?
S1A C7A 1.782(7) . ?
O1A C1A 1.326(8) . ?
O1A H18 0.86(9) . ?
O2A C1A 1.203(8) . ?
O3A C10A 1.305(7) . ?
O3A H15 0.86(2) . ?
O4A C10A 1.207(7) . ?
N1A C11A 1.473(7) . ?
N1A H3 0.82(4) . ?
C1A C2A 1.528(10) . ?
C2A C3A 1.533(8) . ?
C2A C3B 1.607(9) . ?
C2A H2A 0.9800 . ?
C3A C4A 1.534(9) . ?
C3A C2B 1.596(9) . ?
C3A H3A 0.9800 . ?
C4A C5A 1.381(9) . ?
C4A C9A 1.388(8) . ?
C5A C6A 1.379(9) . ?
C5A H5A 0.9300 . ?
C6A C7A 1.375(9) . ?
C6A H6A 0.9300 . ?
C7A C8A 1.384(8) . ?
C8A C9A 1.382(9) . ?
C8A H8A 0.9300 . ?
C9A H9A 0.9300 . ?
C10A C11A 1.528(8) . ?
C11A C12A 1.520(10) . ?
C11A H11A 0.9800 . ?
C12A H12A 0.9600 . ?
C12A H12B 0.9600 . ?
C12A H12C 0.9600 . ?
S1B O5B 1.420(5) . ?
S1B O6B 1.430(5) . ?
S1B N1B 1.615(6) . ?
S1B C7B 1.758(7) . ?
O1B C1B 1.325(8) . ?
O1B H10 0.86(6) . ?
O2B C1B 1.222(8) . ?
O3B C10B 1.310(7) . ?
O3B H7 0.85(2) . ?
O4B C10B 1.218(7) . ?
N1B C11B 1.445(7) . ?
N1B H9 0.82(5) . ?
C1B C2B 1.467(10) . ?
C2B C3B 1.554(8) . ?
C2B H2B 0.9800 . ?
C3B C4B 1.504(8) . ?
C3B H3B 0.9800 . ?
C4B C5B 1.384(9) . ?
C4B C9B 1.390(9) . ?
C5B C6B 1.399(10) . ?
C5B H5B 0.9300 . ?
C6B C7B 1.382(9) . ?
C6B H6B 0.9300 . ?
C7B C8B 1.384(8) . ?
C8B C9B 1.383(10) . ?
C8B H8B 0.9300 . ?
C9B H9B 0.9300 . ?
C10B C11B 1.519(8) . ?
C11B C12B 1.518(10) . ?
C11B H11B 0.9800 . ?
C12B H12D 0.9600 . ?
C12B H12E 0.9600 . ?
C12B H12F 0.9600 . ?

loop_
_geom_hbond_atom_site_label_D
_geom_hbond_atom_site_label_H
_geom_hbond_atom_site_label_A
_geom_hbond_distance_DH
_geom_hbond_distance_HA
_geom_hbond_distance_DA
_geom_hbond_angle_DHA
_geom_hbond_site_symmetry_A
O1A H18 O4B 0.86(9) 2.01(7) 2.776(7) 149(11) .
O3B H7 O2A 0.85(2) 1.82(2) 2.663(7) 170(6) .
O3A H15 O2B 0.86(2) 1.83(6) 2.624(7) 154(12) .
O1B H10 O4A 0.86(6) 2.01(4) 2.811(8) 155(8) .
N1B H9 O1A 0.82(5) 2.60(4) 3.325(8) 149(6) 1_565
N1A H3 O4B 0.82(4) 2.34(3) 3.095(6) 155(4) 1_444
C9B H9B O5B 0.93 2.60 3.451(8) 152.6 1_545
C9A H9A O5A 0.93 2.51 3.364(7) 152.4 1_565

loop_
_geom_torsion_atom_site_label_1
_geom_torsion_atom_site_label_2
_geom_torsion_atom_site_label_3
_geom_torsion_atom_site_label_4
_geom_torsion
_geom_torsion_site_symmetry_1
_geom_torsion_site_symmetry_2
_geom_torsion_site_symmetry_3
_geom_torsion_site_symmetry_4
_geom_torsion_publ_flag
O6A S1A N1A C11A -179.7(4) . . . . ?
O5A S1A N1A C11A -50.3(5) . . . . ?
C7A S1A N1A C11A 63.9(5) . . . . ?
O2A C1A C2A C3A -27.3(9) . . . . ?
O1A C1A C2A C3A 159.5(6) . . . . ?
O2A C1A C2A C3B 74.2(8) . . . . ?
O1A C1A C2A C3B -99.0(6) . . . . ?
C1A C2A C3A C4A -123.1(6) . . . . ?
C3B C2A C3A C4A 122.2(5) . . . . ?
C1A C2A C3A C2B 117.1(5) . . . . ?
C3B C2A C3A C2B 2.3(6) . . . . ?
C2A C3A C4A C5A -6.9(9) . . . . ?
C2B C3A C4A C5A 98.6(8) . . . . ?
C2A C3A C4A C9A 178.6(6) . . . . ?
C2B C3A C4A C9A -75.9(7) . . . . ?
C9A C4A C5A C6A 3.4(10) . . . . ?
C3A C4A C5A C6A -171.0(6) . . . . ?
C4A C5A C6A C7A 1.1(10) . . . . ?
C5A C6A C7A C8A -4.5(10) . . . . ?
C5A C6A C7A S1A 171.6(5) . . . . ?
O6A S1A C7A C6A 136.6(5) . . . . ?
O5A S1A C7A C6A 4.8(6) . . . . ?
N1A S1A C7A C6A -109.6(5) . . . . ?
O6A S1A C7A C8A -47.2(6) . . . . ?
O5A S1A C7A C8A -179.0(5) . . . . ?
N1A S1A C7A C8A 66.6(5) . . . . ?
C6A C7A C8A C9A 3.2(10) . . . . ?
S1A C7A C8A C9A -172.9(5) . . . . ?
C7A C8A C9A C4A 1.4(9) . . . . ?
C5A C4A C9A C8A -4.6(10) . . . . ?
C3A C4A C9A C8A 170.2(6) . . . . ?
S1A N1A C11A C12A 155.4(5) . . . . ?
S1A N1A C11A C10A -82.1(6) . . . . ?
O4A C10A C11A N1A -52.9(8) . . . . ?
O3A C10A C11A N1A 128.0(6) . . . . ?
O4A C10A C11A C12A 70.6(8) . . . . ?
O3A C10A C11A C12A -108.5(7) . . . . ?
O5B S1B N1B C11B 179.0(5) . . . . ?
O6B S1B N1B C11B -51.3(6) . . . . ?
C7B S1B N1B C11B 63.3(6) . . . . ?
O2B C1B C2B C3B 22.2(9) . . . . ?
O1B C1B C2B C3B -165.8(5) . . . . ?
O2B C1B C2B C3A -79.7(8) . . . . ?
O1B C1B C2B C3A 92.3(7) . . . . ?
C2A C3A C2B C1B 115.3(5) . . . . ?
C4A C3A C2B C1B -6.9(8) . . . . ?
C2A C3A C2B C3B -2.4(6) . . . . ?
C4A C3A C2B C3B -124.6(5) . . . . ?
C1B C2B C3B C4B 126.8(6) . . . . ?
C3A C2B C3B C4B -117.3(6) . . . . ?
C1B C2B C3B C2A -113.6(5) . . . . ?
C3A C2B C3B C2A 2.3(6) . . . . ?
C1A C2A C3B C4B 5.0(7) . . . . ?
C3A C2A C3B C4B 122.3(5) . . . . ?
C1A C2A C3B C2B -119.7(5) . . . . ?
C3A C2A C3B C2B -2.4(6) . . . . ?
C2B C3B C4B C5B 4.1(10) . . . . ?
C2A C3B C4B C5B -101.5(7) . . . . ?
C2B C3B C4B C9B -178.9(6) . . . . ?
C2A C3B C4B C9B 75.5(7) . . . . ?
C9B C4B C5B C6B -5.2(10) . . . . ?
C3B C4B C5B C6B 171.8(6) . . . . ?
C4B C5B C6B C7B 1.6(11) . . . . ?
C5B C6B C7B C8B 2.7(10) . . . . ?
C5B C6B C7B S1B -172.3(5) . . . . ?
O5B S1B C7B C6B -33.9(7) . . . . ?
O6B S1B C7B C6B -166.1(6) . . . . ?
N1B S1B C7B C6B 79.3(6) . . . . ?
O5B S1B C7B C8B 151.1(5) . . . . ?
O6B S1B C7B C8B 19.0(6) . . . . ?
N1B S1B C7B C8B -95.7(6) . . . . ?
C6B C7B C8B C9B -3.1(10) . . . . ?
S1B C7B C8B C9B 171.8(5) . . . . ?
C7B C8B C9B C4B -0.6(10) . . . . ?
C5B C4B C9B C8B 4.8(10) . . . . ?
C3B C4B C9B C8B -172.4(6) . . . . ?
S1B N1B C11B C12B 160.7(5) . . . . ?
S1B N1B C11B C10B -76.6(6) . . . . ?
O4B C10B C11B N1B 141.7(6) . . . . ?
O3B C10B C11B N1B -38.6(8) . . . . ?
O4B C10B C11B C12B -95.1(7) . . . . ?
O3B C10B C11B C12B 84.6(7) . . . . ?
